data_1568244
loop_
_publ_author_name
'Han, Xiao'
'Cheng, Puxin'
'Shi, Rongchao'
'Zheng, Yongshen'
'Qi, Siming'
'Xu, Jialiang'
'Bu, Xian-He'

_publ_section_title
;
 Linear optical afterglow and nonlinear optical harmonic generation from
 chiral tin(IV) halides: the role of lattice distortions.
;
_journal_issue 3
_journal_name_full 'Materials horizons'
_journal_page_first 1005
_journal_page_last 1011
_journal_paper_doi 10.1039/d2mh01429g
_journal_volume 10
_journal_year 2023
_chemical_absolute_configuration rmad
_chemical_formula_moiety 'Cl6 Sn, 2(C8 H11 Cl N)'
_chemical_formula_sum 'C16 H22 Cl8 N2 Sn'
_chemical_formula_weight 644.64
_chemical_name_systematic 'S- ClMBA-Sn-Cl'
_space_group_crystal_system monoclinic
_space_group_IT_number 4
_space_group_name_Hall 'P 2yb'
_space_group_name_H-M_alt 'P 1 21 1'
_atom_sites_solution_hydrogens geom
_atom_sites_solution_primary dual
_audit_creation_date 2022-01-28
_audit_creation_method
;
Olex2 1.2
(compiled 2018.05.29 svn.r3508 for OlexSys, GUI svn.r5506)
;
_audit_update_record
;
2022-09-16 deposited with the CCDC.	2023-01-05 downloaded from the CCDC.
;
_cell_angle_alpha 90
_cell_angle_beta 98.156(2)
_cell_angle_gamma 90
_cell_formula_units_Z 2
_cell_length_a 12.2556(2)
_cell_length_b 7.10740(10)
_cell_length_c 14.0867(3)
_cell_measurement_reflns_used 14479
_cell_measurement_temperature 100.00(10)
_cell_measurement_theta_max 30.5570
_cell_measurement_theta_min 3.6930
_cell_volume 1214.62(4)
_computing_cell_refinement 'CrysAlisPro 1.171.40.84a (Rigaku OD, 2020)'
_computing_data_collection 'CrysAlisPro 1.171.40.84a (Rigaku OD, 2020)'
_computing_data_reduction 'CrysAlisPro 1.171.40.84a (Rigaku OD, 2020)'
_computing_molecular_graphics 'Olex2 (Dolomanov et al., 2009)'
_computing_publication_material 'Olex2 (Dolomanov et al., 2009)'
_computing_structure_refinement 'ShelXL (Sheldrick, 2015)'
_computing_structure_solution 'ShelXT (Sheldrick, 2015)'
_diffrn_ambient_environment N~2~
_diffrn_ambient_temperature 100.00(10)
_diffrn_detector 'Hybrid Pixel Array Detector'
_diffrn_detector_area_resol_mean 10.0000
_diffrn_measured_fraction_theta_full 0.995
_diffrn_measured_fraction_theta_max 0.881
_diffrn_measurement_details
;
List of Runs (angles in degrees, time in seconds):

  # Type    Start    End  Width  t~exp~   \w     \q     \k     \f   Frames
#--------------------------------------------------------------------------
  1  \w    -37.00  11.00   0.50    0.50    --   -1.20 -82.00  30.00   96
  2  \w    -49.00  31.00   0.50    0.50    --   -1.20 -77.00-150.00  160
  3  \w    -49.00  -7.00   0.50    0.50    --   -1.20 -77.00 -60.00   84
  4  \w    -91.00  10.00   0.50    0.50    --   -1.20 -38.00 150.00  202
  5  \w    -33.00  11.00   0.50    0.50    --   -1.20 -82.00  60.00   88
  6  \w    -22.00  44.00   0.50    0.50    --    1.30  38.00-180.00  132
  7  \w    -35.00  -8.00   0.50    0.50    --    1.30 -82.00-180.00   54
;
_diffrn_measurement_device 'four-circle diffractometer'
_diffrn_measurement_device_type 'XtaLAB AFC12 (RINC): Kappa single'
_diffrn_measurement_method '\w scans'
_diffrn_orient_matrix_type 'CrysAlisPro convention (1999,Acta A55,543-557)'
_diffrn_orient_matrix_UB_11 0.0032245000
_diffrn_orient_matrix_UB_12 0.0963114000
_diffrn_orient_matrix_UB_13 -0.0125481000
_diffrn_orient_matrix_UB_21 -0.0103443000
_diffrn_orient_matrix_UB_22 0.0262026000
_diffrn_orient_matrix_UB_23 0.0464622000
_diffrn_orient_matrix_UB_31 0.0574665000
_diffrn_orient_matrix_UB_32 -0.0007328000
_diffrn_orient_matrix_UB_33 0.0164097000
_diffrn_radiation_monochromator mirror
_diffrn_radiation_probe x-ray
_diffrn_radiation_type MoK\a
_diffrn_radiation_wavelength 0.71073
_diffrn_reflns_av_R_equivalents 0.0227
_diffrn_reflns_av_unetI/netI 0.0239
_diffrn_reflns_Laue_measured_fraction_full 0.995
_diffrn_reflns_Laue_measured_fraction_max 0.881
_diffrn_reflns_limit_h_max 13
_diffrn_reflns_limit_h_min -17
_diffrn_reflns_limit_k_max 9
_diffrn_reflns_limit_k_min -9
_diffrn_reflns_limit_l_max 20
_diffrn_reflns_limit_l_min -19
_diffrn_reflns_number 19109
_diffrn_reflns_point_group_measured_fraction_full 0.996
_diffrn_reflns_point_group_measured_fraction_max 0.849
_diffrn_reflns_theta_full 25.242
_diffrn_reflns_theta_max 30.538
_diffrn_reflns_theta_min 3.724
_diffrn_source 'Rotating-anode X-ray tube (dual wavelength)'
_diffrn_source_type 'Rigaku (Mo) X-ray DW Source'
_exptl_absorpt_coefficient_mu 1.938
_exptl_absorpt_correction_T_max 1.00000
_exptl_absorpt_correction_T_min 0.92303
_exptl_absorpt_correction_type multi-scan
_exptl_absorpt_process_details
;
CrysAlisPro 1.171.40.84a (Rigaku Oxford Diffraction, 2020)
Empirical absorption correction using spherical harmonics,
implemented in SCALE3 ABSPACK scaling algorithm.
;
_exptl_crystal_colour 'metallic light colourless'
_exptl_crystal_colour_lustre metallic
_exptl_crystal_colour_modifier light
_exptl_crystal_colour_primary colourless
_exptl_crystal_density_diffrn 1.763
_exptl_crystal_description block
_exptl_crystal_F_000 636
_exptl_crystal_size_max 0.5
_exptl_crystal_size_mid 0.4
_exptl_crystal_size_min 0.3
_refine_diff_density_max 0.359
_refine_diff_density_min -0.353
_refine_diff_density_rms 0.055
_refine_ls_abs_structure_details
;
 Flack x determined using 2708 quotients [(I+)-(I-)]/[(I+)+(I-)]
 (Parsons and Flack (2004), Acta Cryst. A60, s61).
;
_refine_ls_abs_structure_Flack -0.040(8)
_refine_ls_extinction_method none
_refine_ls_goodness_of_fit_ref 1.035
_refine_ls_hydrogen_treatment constr
_refine_ls_matrix_type full
_refine_ls_number_parameters 248
_refine_ls_number_reflns 6331
_refine_ls_number_restraints 1
_refine_ls_restrained_S_all 1.035
_refine_ls_R_factor_all 0.0166
_refine_ls_R_factor_gt 0.0160
_refine_ls_shift/su_max 0.001
_refine_ls_shift/su_mean 0.000
_refine_ls_structure_factor_coef Fsqd
_refine_ls_weighting_details 'w=1/[\s^2^(Fo^2^)+(0.0169P)^2^+0.0327P] where P=(Fo^2^+2Fc^2^)/3'
_refine_ls_weighting_scheme calc
_refine_ls_wR_factor_gt 0.0362
_refine_ls_wR_factor_ref 0.0364
_reflns_Friedel_coverage 0.794
_reflns_Friedel_fraction_full 0.998
_reflns_Friedel_fraction_max 0.811
_reflns_number_gt 6187
_reflns_number_total 6331
_reflns_threshold_expression 'I > 2\s(I)'
_cod_data_source_file d2mh01429g2.cif
_cod_data_source_block 20210729-3
_cod_depositor_comments 'Adding full bibliography for 1568244--1568249.cif.'
_cod_database_code 1568244
_shelxl_version_number 2013-4
_shelx_space_group_comment
;
The symmetry employed for this shelxl refinement is uniquely defined
by the following loop, which should always be used as a source of
symmetry information in preference to the above space-group names.
They are only intended as comments.
;
_shelx_estimated_absorpt_t_max 0.594
_shelx_estimated_absorpt_t_min 0.444
_reflns_odcompleteness_completeness 99.48
_reflns_odcompleteness_iscentric 1
_reflns_odcompleteness_theta 26.32
_olex2_refinement_description
;
1. Fixed Uiso
 At 1.2 times of:
  All C(H) groups, All N(H,H,H) groups
 At 1.5 times of:
  All C(H,H,H) groups
2.a Ternary CH refined with riding coordinates:
 C7(H7), C15(H15)
2.b Aromatic/amide H refined with riding coordinates:
 C9(H9), C3(H3), C1(H1), C4(H4), C11(H11), C12(H12), C6(H6), C14(H14)
2.c Idealised Me refined as rotating group:
 N2(H2A,H2B,H2C), N1(H1A,H1B,H1C), C8(H8A,H8B,H8C), C16(H16A,H16B,H16C)
;
_olex2_submission_special_instructions 'No special instructions were received'
_oxdiff_exptl_absorpt_empirical_details
;
Empirical correction (ABSPACK) includes:
- Absorption correction using spherical harmonics
- Frame scaling
;
_oxdiff_exptl_absorpt_empirical_full_max 1.246
_oxdiff_exptl_absorpt_empirical_full_min 0.787

loop_
_space_group_symop_operation_xyz
'x, y, z'
'-x, y+1/2, -z'

loop_
_atom_site_label
_atom_site_type_symbol
_atom_site_fract_x
_atom_site_fract_y
_atom_site_fract_z
_atom_site_U_iso_or_equiv
_atom_site_adp_type
_atom_site_occupancy
_atom_site_site_symmetry_order
_atom_site_calc_flag
_atom_site_refinement_flags_posn
_atom_site_refinement_flags_adp
_atom_site_refinement_flags_occupancy
_atom_site_disorder_assembly
_atom_site_disorder_group
Sn1 Sn 0.73801(2) 0.63329(3) 0.49266(2) 0.01055(4) Uani 1 1 d . . . . .
Cl5 Cl 0.60420(5) 0.85802(9) 0.41868(5) 0.01460(12) Uani 1 1 d . . . . .
Cl4 Cl 0.84712(4) 0.90340(8) 0.56206(4) 0.01486(12) Uani 1 1 d . . . . .
Cl7 Cl 0.83606(4) 0.64552(11) 0.35394(4) 0.01708(11) Uani 1 1 d . . . . .
Cl3 Cl 0.64225(4) 0.61876(11) 0.63090(4) 0.01518(10) Uani 1 1 d . . . . .
Cl8 Cl 0.88034(4) 0.42230(9) 0.56933(4) 0.01409(11) Uani 1 1 d . . . . .
Cl6 Cl 0.63339(5) 0.36682(9) 0.42362(5) 0.01551(12) Uani 1 1 d . . . . .
Cl1 Cl 1.16907(5) 0.43616(12) 0.00236(5) 0.02908(15) Uani 1 1 d . . . . .
Cl2 Cl 0.68009(5) 0.40437(12) 0.01193(5) 0.03149(17) Uani 1 1 d . . . . .
N2 N 0.38294(16) 0.5924(3) 0.36950(13) 0.0162(4) Uani 1 1 d . . . . .
H2A H 0.4227 0.6975 0.3728 0.019 Uiso 1 1 calc GR . . . .
H2B H 0.4259 0.4962 0.3911 0.019 Uiso 1 1 calc GR . . . .
H2C H 0.3290 0.6046 0.4052 0.019 Uiso 1 1 calc GR . . . .
N1 N 0.90458(16) 0.1957(3) 0.37460(14) 0.0154(4) Uani 1 1 d . . . . .
H1A H 0.8837 0.3156 0.3702 0.019 Uiso 1 1 calc GR . . . .
H1B H 0.9759 0.1891 0.3977 0.019 Uiso 1 1 calc GR . . . .
H1C H 0.8656 0.1349 0.4137 0.019 Uiso 1 1 calc GR . . . .
C2 C 1.08934(19) 0.3445(4) 0.08460(17) 0.0192(5) Uani 1 1 d . . . . .
C9 C 0.58058(18) 0.6226(5) 0.13241(15) 0.0226(5) Uani 1 1 d . . . . .
H9 H 0.6320 0.7147 0.1233 0.027 Uiso 1 1 calc R . . . .
C3 C 1.11330(19) 0.1691(4) 0.12338(17) 0.0220(6) Uani 1 1 d . . . . .
H3 H 1.1727 0.1008 0.1073 0.026 Uiso 1 1 calc R . . . .
C10 C 0.58293(19) 0.4487(4) 0.08839(16) 0.0204(5) Uani 1 1 d . . . . .
C1 C 1.0017(2) 0.4505(4) 0.10874(17) 0.0206(5) Uani 1 1 d . . . . .
H1 H 0.9872 0.5699 0.0830 0.025 Uiso 1 1 calc R . . . .
C4 C 1.04761(19) 0.0954(4) 0.18687(16) 0.0177(5) Uani 1 1 d . . . . .
H4 H 1.0636 -0.0227 0.2137 0.021 Uiso 1 1 calc R . . . .
C7 C 0.88495(17) 0.1059(3) 0.27614(15) 0.0143(4) Uani 1 1 d . . . . .
H7 H 0.9053 -0.0272 0.2832 0.017 Uiso 1 1 calc R . . . .
C11 C 0.5091(2) 0.3088(4) 0.10259(18) 0.0205(5) Uani 1 1 d . . . . .
H11 H 0.5121 0.1922 0.0731 0.025 Uiso 1 1 calc R . . . .
C5 C 0.95780(18) 0.1966(3) 0.21096(16) 0.0135(4) Uani 1 1 d . . . . .
C12 C 0.42990(19) 0.3454(4) 0.16183(17) 0.0177(5) Uani 1 1 d . . . . .
H12 H 0.3799 0.2518 0.1723 0.021 Uiso 1 1 calc R . . . .
C6 C 0.93663(19) 0.3745(4) 0.17196(17) 0.0179(5) Uani 1 1 d . . . . .
H6 H 0.8778 0.4439 0.1885 0.021 Uiso 1 1 calc R . . . .
C8 C 0.76214(18) 0.1168(5) 0.23887(16) 0.0211(5) Uani 1 1 d . . . . .
H8A H 0.7217 0.0474 0.2808 0.032 Uiso 1 1 calc GR . . . .
H8B H 0.7485 0.0641 0.1756 0.032 Uiso 1 1 calc GR . . . .
H8C H 0.7389 0.2459 0.2368 0.032 Uiso 1 1 calc GR . . . .
C14 C 0.50027(19) 0.6571(4) 0.19033(16) 0.0199(5) Uani 1 1 d . . . . .
H14 H 0.4972 0.7741 0.2194 0.024 Uiso 1 1 calc R . . . .
C13 C 0.42440(19) 0.5191(3) 0.20540(16) 0.0146(5) Uani 1 1 d . . . . .
C15 C 0.33360(19) 0.5561(3) 0.26585(16) 0.0146(4) Uani 1 1 d . . . . .
H15 H 0.2882 0.4423 0.2645 0.017 Uiso 1 1 calc R . . . .
C16 C 0.2584(2) 0.7186(4) 0.23011(18) 0.0210(5) Uani 1 1 d . . . . .
H16A H 0.2026 0.7331 0.2710 0.032 Uiso 1 1 calc GR . . . .
H16B H 0.2242 0.6933 0.1658 0.032 Uiso 1 1 calc GR . . . .
H16C H 0.3009 0.8323 0.2310 0.032 Uiso 1 1 calc GR . . . .

loop_
_atom_site_aniso_label
_atom_site_aniso_U_11
_atom_site_aniso_U_22
_atom_site_aniso_U_33
_atom_site_aniso_U_23
_atom_site_aniso_U_13
_atom_site_aniso_U_12
Sn1 0.01089(6) 0.00858(6) 0.01267(6) 0.00007(6) 0.00337(4) -0.00028(7)
Cl5 0.0150(2) 0.0119(3) 0.0168(3) 0.0013(2) 0.0015(2) 0.0027(2)
Cl4 0.0132(2) 0.0115(3) 0.0202(3) -0.0027(2) 0.0036(2) -0.0025(2)
Cl7 0.0222(2) 0.0134(3) 0.0180(2) 0.0023(3) 0.01089(19) 0.0014(3)
Cl3 0.0167(2) 0.0145(3) 0.0157(2) -0.0003(3) 0.00725(17) -0.0007(3)
Cl8 0.0136(2) 0.0129(3) 0.0154(2) 0.0005(2) 0.0010(2) 0.0022(2)
Cl6 0.0162(2) 0.0119(3) 0.0182(3) -0.0024(2) 0.0018(2) -0.0027(2)
Cl1 0.0245(3) 0.0453(4) 0.0190(3) 0.0082(3) 0.0086(2) -0.0077(3)
Cl2 0.0236(3) 0.0507(5) 0.0229(3) 0.0016(3) 0.0129(2) 0.0062(3)
N2 0.0177(8) 0.0186(13) 0.0130(8) 0.0010(7) 0.0047(7) -0.0020(8)
N1 0.0161(9) 0.0176(11) 0.0134(9) 0.0016(7) 0.0046(7) 0.0033(7)
C2 0.0179(10) 0.0284(14) 0.0118(10) 0.0027(10) 0.0032(9) -0.0064(10)
C9 0.0213(10) 0.0289(13) 0.0178(10) 0.0000(13) 0.0042(8) -0.0074(14)
C3 0.0166(10) 0.0336(19) 0.0170(10) 0.0024(10) 0.0063(9) 0.0033(10)
C10 0.0156(10) 0.0343(15) 0.0116(10) 0.0038(10) 0.0036(9) 0.0035(10)
C1 0.0253(12) 0.0186(13) 0.0182(11) 0.0044(10) 0.0040(10) -0.0019(10)
C4 0.0191(10) 0.0193(14) 0.0149(10) 0.0039(9) 0.0035(8) 0.0040(9)
C7 0.0165(9) 0.0126(12) 0.0148(9) -0.0010(9) 0.0055(8) -0.0007(9)
C11 0.0242(12) 0.0215(14) 0.0160(11) -0.0024(9) 0.0036(9) 0.0053(10)
C5 0.0152(10) 0.0148(11) 0.0107(10) -0.0009(8) 0.0023(8) -0.0018(8)
C12 0.0177(10) 0.0186(12) 0.0164(11) 0.0006(10) 0.0018(9) 0.0002(9)
C6 0.0193(10) 0.0190(13) 0.0165(11) -0.0004(9) 0.0063(9) 0.0018(10)
C8 0.0185(9) 0.0292(14) 0.0158(9) -0.0023(12) 0.0030(8) -0.0062(12)
C14 0.0231(10) 0.0220(14) 0.0153(9) -0.0006(10) 0.0046(8) -0.0042(11)
C13 0.0151(10) 0.0173(12) 0.0109(10) 0.0006(8) 0.0002(8) 0.0010(9)
C15 0.0159(10) 0.0159(11) 0.0118(10) -0.0012(8) 0.0017(8) -0.0007(9)
C16 0.0239(12) 0.0213(13) 0.0174(11) -0.0016(10) 0.0012(10) 0.0058(10)

loop_
_atom_type_symbol
_atom_type_description
_atom_type_scat_dispersion_real
_atom_type_scat_dispersion_imag
_atom_type_scat_source
C C 0.0033 0.0016 'International Tables Vol C Tables 4.2.6.8 and 6.1.1.4'
H H 0.0000 0.0000 'International Tables Vol C Tables 4.2.6.8 and 6.1.1.4'
Cl Cl 0.1484 0.1585 'International Tables Vol C Tables 4.2.6.8 and 6.1.1.4'
N N 0.0061 0.0033 'International Tables Vol C Tables 4.2.6.8 and 6.1.1.4'
Sn Sn -0.6537 1.4246 'International Tables Vol C Tables 4.2.6.8 and 6.1.1.4'

loop_
_geom_angle_atom_site_label_1
_geom_angle_atom_site_label_2
_geom_angle_atom_site_label_3
_geom_angle
_geom_angle_site_symmetry_1
_geom_angle_site_symmetry_3
_geom_angle_publ_flag
Cl5 Sn1 Cl4 87.30(2) . . ?
Cl5 Sn1 Cl7 90.70(2) . . ?
Cl5 Sn1 Cl8 176.62(2) . . ?
Cl7 Sn1 Cl4 89.36(2) . . ?
Cl3 Sn1 Cl5 89.90(2) . . ?
Cl3 Sn1 Cl4 90.68(2) . . ?
Cl3 Sn1 Cl7 179.39(3) . . ?
Cl3 Sn1 Cl8 90.89(2) . . ?
Cl8 Sn1 Cl4 89.40(2) . . ?
Cl8 Sn1 Cl7 88.50(2) . . ?
Cl6 Sn1 Cl5 93.19(2) . . ?
Cl6 Sn1 Cl4 179.15(2) . . ?
Cl6 Sn1 Cl7 89.95(2) . . ?
Cl6 Sn1 Cl3 90.01(2) . . ?
Cl6 Sn1 Cl8 90.10(2) . . ?
H2A N2 H2B 109.5 . . ?
H2A N2 H2C 109.5 . . ?
H2B N2 H2C 109.5 . . ?
C15 N2 H2A 109.5 . . ?
C15 N2 H2B 109.5 . . ?
C15 N2 H2C 109.5 . . ?
H1A N1 H1B 109.5 . . ?
H1A N1 H1C 109.5 . . ?
H1B N1 H1C 109.5 . . ?
C7 N1 H1A 109.5 . . ?
C7 N1 H1B 109.5 . . ?
C7 N1 H1C 109.5 . . ?
C3 C2 Cl1 119.6(2) . . ?
C3 C2 C1 121.5(2) . . ?
C1 C2 Cl1 118.9(2) . . ?
C10 C9 H9 120.6 . . ?
C10 C9 C14 118.9(3) . . ?
C14 C9 H9 120.6 . . ?
C2 C3 H3 120.4 . . ?
C2 C3 C4 119.1(2) . . ?
C4 C3 H3 120.4 . . ?
C9 C10 Cl2 119.8(2) . . ?
C11 C10 Cl2 118.7(2) . . ?
C11 C10 C9 121.5(2) . . ?
C2 C1 H1 120.7 . . ?
C6 C1 C2 118.7(2) . . ?
C6 C1 H1 120.7 . . ?
C3 C4 H4 119.6 . . ?
C3 C4 C5 120.8(2) . . ?
C5 C4 H4 119.6 . . ?
N1 C7 H7 108.0 . . ?
N1 C7 C8 108.34(18) . . ?
C5 C7 N1 110.23(18) . . ?
C5 C7 H7 108.0 . . ?
C5 C7 C8 114.10(19) . . ?
C8 C7 H7 108.0 . . ?
C10 C11 H11 120.6 . . ?
C10 C11 C12 118.7(3) . . ?
C12 C11 H11 120.6 . . ?
C4 C5 C7 118.8(2) . . ?
C6 C5 C4 118.8(2) . . ?
C6 C5 C7 122.3(2) . . ?
C11 C12 H12 119.5 . . ?
C13 C12 C11 121.0(2) . . ?
C13 C12 H12 119.5 . . ?
C1 C6 C5 121.1(2) . . ?
C1 C6 H6 119.4 . . ?
C5 C6 H6 119.4 . . ?
C7 C8 H8A 109.5 . . ?
C7 C8 H8B 109.5 . . ?
C7 C8 H8C 109.5 . . ?
H8A C8 H8B 109.5 . . ?
H8A C8 H8C 109.5 . . ?
H8B C8 H8C 109.5 . . ?
C9 C14 H14 119.6 . . ?
C9 C14 C13 120.8(3) . . ?
C13 C14 H14 119.6 . . ?
C12 C13 C14 119.1(2) . . ?
C12 C13 C15 119.3(2) . . ?
C14 C13 C15 121.6(2) . . ?
N2 C15 H15 107.8 . . ?
C13 C15 N2 110.18(17) . . ?
C13 C15 H15 107.8 . . ?
C13 C15 C16 113.9(2) . . ?
C16 C15 N2 109.21(19) . . ?
C16 C15 H15 107.8 . . ?
C15 C16 H16A 109.5 . . ?
C15 C16 H16B 109.5 . . ?
C15 C16 H16C 109.5 . . ?
H16A C16 H16B 109.5 . . ?
H16A C16 H16C 109.5 . . ?
H16B C16 H16C 109.5 . . ?

loop_
_geom_bond_atom_site_label_1
_geom_bond_atom_site_label_2
_geom_bond_distance
_geom_bond_site_symmetry_2
_geom_bond_publ_flag
Sn1 Cl5 2.4169(6) . ?
Sn1 Cl4 2.4614(6) . ?
Sn1 Cl7 2.4364(5) . ?
Sn1 Cl3 2.4143(5) . ?
Sn1 Cl8 2.4339(6) . ?
Sn1 Cl6 2.4130(6) . ?
Cl1 C2 1.744(2) . ?
Cl2 C10 1.744(2) . ?
N2 H2A 0.8900 . ?
N2 H2B 0.8900 . ?
N2 H2C 0.8900 . ?
N2 C15 1.521(3) . ?
N1 H1A 0.8900 . ?
N1 H1B 0.8900 . ?
N1 H1C 0.8900 . ?
N1 C7 1.515(3) . ?
C2 C3 1.376(4) . ?
C2 C1 1.393(4) . ?
C9 H9 0.9300 . ?
C9 C10 1.385(4) . ?
C9 C14 1.386(3) . ?
C3 H3 0.9300 . ?
C3 C4 1.388(3) . ?
C10 C11 1.378(4) . ?
C1 H1 0.9300 . ?
C1 C6 1.387(3) . ?
C4 H4 0.9300 . ?
C4 C5 1.396(3) . ?
C7 H7 0.9800 . ?
C7 C5 1.513(3) . ?
C7 C8 1.524(3) . ?
C11 H11 0.9300 . ?
C11 C12 1.391(4) . ?
C5 C6 1.389(3) . ?
C12 H12 0.9300 . ?
C12 C13 1.385(4) . ?
C6 H6 0.9300 . ?
C8 H8A 0.9600 . ?
C8 H8B 0.9600 . ?
C8 H8C 0.9600 . ?
C14 H14 0.9300 . ?
C14 C13 1.388(3) . ?
C13 C15 1.517(3) . ?
C15 H15 0.9800 . ?
C15 C16 1.519(3) . ?
C16 H16A 0.9600 . ?
C16 H16B 0.9600 . ?
C16 H16C 0.9600 . ?
